data_4502380
loop_
_publ_author_name
'Chai, Xiao-Chuan'
'Sun, Yan-Qiong'
'Lei, Ran'
'Chen, Yi-Ping'
'Zhang, Shuai'
'Cao, Yan-Ning'
'Zhang, Han-Hui'

_publ_section_title
;
 A Series of Lanthanide Frameworks with a Flexible
 Ligand,N,N&#x2032;-Diacetic Acid Imidazolium, in Different Coordination
 Modes
;
_journal_issue 2
_journal_name_full 'Crystal Growth &amp; Design'
_journal_page_first 658
_journal_paper_doi 10.1021/cg901075r
_journal_volume 10
_journal_year 2010
_chemical_formula_sum 'C14 H28 Cl N4 Nd O15'
_chemical_formula_weight 672.09
_chemical_name_systematic
;
 ?
;
_space_group_IT_number 14
_symmetry_cell_setting monoclinic
_symmetry_space_group_name_Hall '-P 2yn'
_symmetry_space_group_name_H-M 'P 1 21/n 1'
_atom_sites_solution_hydrogens geom
_atom_sites_solution_primary direct
_atom_sites_solution_secondary difmap
_audit_creation_method SHELXL-97
_cell_angle_alpha 90.00
_cell_angle_beta 103.57(3)
_cell_angle_gamma 90.00
_cell_formula_units_Z 4
_cell_length_a 8.5454(17)
_cell_length_b 26.275(5)
_cell_length_c 11.130(2)
_cell_measurement_reflns_used 25
_cell_measurement_temperature 173(2)
_cell_measurement_theta_max 18
_cell_measurement_theta_min 12
_cell_volume 2429.3(9)
_computing_cell_refinement CrystalClear
_computing_data_collection 'CrystalClear (Rigaku, 2007)'
_computing_data_reduction CrystalClear
_computing_molecular_graphics 'SHELXTL (Sheldrick, 2001)'
_computing_publication_material SHELXTL
_computing_structure_refinement 'SHELXL-97 (Sheldrick, 1997)'
_computing_structure_solution 'SHELXS-97 (Sheldrick, 1997)'
_diffrn_ambient_temperature 293(2)
_diffrn_measured_fraction_theta_full 0.971
_diffrn_measured_fraction_theta_max 0.971
_diffrn_measurement_device_type 'Rigaku Saturn724 CCD area detector'
_diffrn_measurement_method '\w scan'
_diffrn_radiation_monochromator graphite
_diffrn_radiation_source 'fine-focus sealed tube'
_diffrn_radiation_type MoK\a
_diffrn_radiation_wavelength 0.71073
_diffrn_reflns_av_R_equivalents 0.0432
_diffrn_reflns_av_sigmaI/netI 0.0346
_diffrn_reflns_limit_h_max 11
_diffrn_reflns_limit_h_min -10
_diffrn_reflns_limit_k_max 34
_diffrn_reflns_limit_k_min -25
_diffrn_reflns_limit_l_max 14
_diffrn_reflns_limit_l_min -14
_diffrn_reflns_number 20172
_diffrn_reflns_theta_full 27.50
_diffrn_reflns_theta_max 27.50
_diffrn_reflns_theta_min 3.10
_exptl_absorpt_coefficient_mu 2.325
_exptl_absorpt_correction_T_max 0.757
_exptl_absorpt_correction_T_min 0.634
_exptl_absorpt_correction_type multi-scan
_exptl_crystal_colour Purple
_exptl_crystal_density_diffrn 1.838
_exptl_crystal_density_method 'not measured'
_exptl_crystal_description Block
_exptl_crystal_F_000 1348
_exptl_crystal_size_max 0.20
_exptl_crystal_size_mid 0.18
_exptl_crystal_size_min 0.12
_refine_diff_density_max 1.711
_refine_diff_density_min -1.463
_refine_diff_density_rms 0.129
_refine_ls_extinction_method none
_refine_ls_goodness_of_fit_ref 1.042
_refine_ls_hydrogen_treatment mixed
_refine_ls_matrix_type full
_refine_ls_number_parameters 358
_refine_ls_number_reflns 5406
_refine_ls_number_restraints 21
_refine_ls_restrained_S_all 1.040
_refine_ls_R_factor_all 0.0421
_refine_ls_R_factor_gt 0.0395
_refine_ls_shift/su_max 0.005
_refine_ls_shift/su_mean 0.000
_refine_ls_structure_factor_coef Fsqd
_refine_ls_weighting_details 'calc w=1/[\s^2^(Fo^2^)+(0.0615P)^2^+7.7096P] where P=(Fo^2^+2Fc^2^)/3'
_refine_ls_weighting_scheme calc
_refine_ls_wR_factor_gt 0.1078
_refine_ls_wR_factor_ref 0.1132
_reflns_number_gt 5164
_reflns_number_total 5406
_reflns_threshold_expression >2sigma(I)
_cod_data_source_file cg901075r_si_002.cif
_cod_data_source_block 6
_cod_depositor_comments
;
The following automatic conversions were performed:

'_symmetry_cell_setting' value 'Monoclinic' changed to 'monoclinic'
according to /home/saulius/struct/CIF-dictionaries/cif_core.dic
dictionary named 'cif_core.dic' version 2.4.2 from
2011-04-26.

'_exptl_absorpt_correction_type' value 'Multi-Scan'
changed to 'multi-scan' according to
/home/saulius/struct/CIF-dictionaries/cif_core.dic dictionary named
'cif_core.dic' version 2.4.2 from 2011-04-26.

Automatic conversion script
Id: cif_fix_values 1715 2011-07-08 13:25:40Z adriana 
;
_cod_original_cell_volume 2429.2(8)
_cod_original_sg_symbol_H-M P21/n
_cod_database_code 4502380

loop_
_symmetry_equiv_pos_as_xyz
'x, y, z'
'-x+1/2, y+1/2, -z+1/2'
'-x, -y, -z'
'x-1/2, -y-1/2, z-1/2'

loop_
_atom_site_label
_atom_site_type_symbol
_atom_site_fract_x
_atom_site_fract_y
_atom_site_fract_z
_atom_site_U_iso_or_equiv
_atom_site_adp_type
_atom_site_occupancy
_atom_site_symmetry_multiplicity
_atom_site_calc_flag
_atom_site_refinement_flags
Nd1 Nd 0.74038(2) 1.010933(8) 0.989954(19) 0.01685(9) Uani 1 1 d .
Cl1 Cl 0.59498(18) 0.82692(5) 0.86331(14) 0.0452(3) Uani 1 1 d .
O1 O 0.7020(4) 0.93458(12) 1.0995(3) 0.0245(6) Uani 1 1 d .
O2 O 0.4401(4) 0.91652(12) 1.0777(3) 0.0277(7) Uani 1 1 d .
O3 O 0.1569(6) 0.71725(16) 0.9725(4) 0.0597(13) Uani 1 1 d .
O4 O 0.2308(6) 0.63601(18) 1.0061(4) 0.0679(16) Uani 1 1 d .
O5 O 0.9879(4) 1.01416(11) 0.8829(3) 0.0218(6) Uani 1 1 d .
O6 O 0.7526(4) 1.03720(12) 0.7678(3) 0.0258(6) Uani 1 1 d .
O7 O 0.7646(4) 1.04513(14) 0.2133(3) 0.0301(7) Uani 1 1 d .
O8 O 0.5157(4) 1.02256(12) 0.1239(3) 0.0242(6) Uani 1 1 d .
O9 O 0.7969(4) 0.92833(12) 0.8770(3) 0.0277(7) Uani 1 1 d D
HW9 H 0.744(6) 0.9007(14) 0.877(5) 0.042 Uiso 1 1 d D
HB9 H 0.823(7) 0.930(2) 0.807(3) 0.042 Uiso 1 1 d D
O10 O 0.8858(4) 1.09470(12) 1.0111(3) 0.0314(7) Uani 1 1 d D
HW10 H 0.986(3) 1.092(2) 1.041(5) 0.047 Uiso 1 1 d D
HB10 H 0.855(6) 1.1230(13) 1.034(5) 0.047 Uiso 1 1 d D
O11 O 0.3989(5) 0.56379(16) 1.1585(4) 0.0427(9) Uani 1 1 d D
HW11 H 0.348(6) 0.582(2) 1.101(5) 0.064 Uiso 1 1 d D
HB11 H 0.499(2) 0.569(3) 1.170(6) 0.064 Uiso 1 1 d D
O12 O 0.0719(6) 0.55160(16) 0.8991(5) 0.0545(11) Uani 1 1 d D
HW12 H 0.101(8) 0.5810(14) 0.929(7) 0.082 Uiso 1 1 d D
HB12 H -0.020(5) 0.556(3) 0.848(6) 0.082 Uiso 1 1 d D
O13 O 0.7878(6) 0.18163(17) 0.1188(5) 0.0553(11) Uani 1 1 d D
HW13 H 0.692(4) 0.176(3) 0.123(8) 0.083 Uiso 1 1 d D
HB13 H 0.796(8) 0.2115(15) 0.093(8) 0.083 Uiso 1 1 d D
O14 O 0.8566(8) 0.7518(3) 0.0305(6) 0.0823(17) Uani 1 1 d D
HW14 H 0.944(7) 0.745(4) 0.009(9) 0.123 Uiso 1 1 d D
HB14 H 0.805(10) 0.774(3) -0.022(7) 0.123 Uiso 1 1 d D
O15 O 0.4408(7) 0.7176(2) 0.7868(7) 0.0805(17) Uani 1 1 d D
HW15 H 0.487(12) 0.744(2) 0.826(7) 0.121 Uiso 1 1 d D
HB15 H 0.412(13) 0.727(3) 0.710(3) 0.121 Uiso 1 1 d D
N1 N 0.5145(4) 0.82165(13) 1.1816(3) 0.0250(8) Uani 1 1 d .
N2 N 0.3947(5) 0.74882(15) 1.1715(4) 0.0329(9) Uani 1 1 d .
N3 N 0.8785(5) 1.07561(15) 0.5835(3) 0.0263(8) Uani 1 1 d .
N4 N 0.6837(4) 1.07875(14) 0.4227(3) 0.0241(7) Uani 1 1 d .
C1 C 0.5870(5) 0.90743(15) 1.1121(4) 0.0220(8) Uani 1 1 d .
C2 C 0.6412(5) 0.85866(16) 1.1822(4) 0.0271(9) Uani 1 1 d .
H2A H 0.7246 0.8425 1.1464 0.032 Uiso 1 1 calc R
H2B H 0.6921 0.8675 1.2691 0.032 Uiso 1 1 calc R
C3 C 0.5261(6) 0.77260(18) 1.1556(4) 0.0313(10) Uani 1 1 d .
H3 H 0.6133 0.7571 1.1300 0.038 Uiso 1 1 calc R
C4 C 0.3716(6) 0.82921(19) 1.2155(5) 0.0344(11) Uani 1 1 d .
H4 H 0.3327 0.8606 1.2394 0.041 Uiso 1 1 calc R
C5 C 0.2972(6) 0.7839(2) 1.2085(5) 0.0372(11) Uani 1 1 d .
H5 H 0.1955 0.7774 1.2261 0.045 Uiso 1 1 calc R
C6 C 0.3630(7) 0.69446(18) 1.1503(5) 0.0391(12) Uani 1 1 d .
H6A H 0.3247 0.6803 1.2207 0.047 Uiso 1 1 calc R
H6B H 0.4653 0.6772 1.1481 0.047 Uiso 1 1 calc R
C7 C 0.2381(7) 0.6825(2) 1.0299(5) 0.0419(12) Uani 1 1 d .
C8 C 0.9025(5) 1.03438(16) 0.7859(4) 0.0210(8) Uani 1 1 d .
C9 C 0.9891(6) 1.0555(2) 0.6936(4) 0.0312(10) Uani 1 1 d .
H9A H 1.0626 1.0830 0.7331 0.037 Uiso 1 1 calc R
H9B H 1.0552 1.0283 0.6688 0.037 Uiso 1 1 calc R
C10 C 0.7722(5) 1.04751(19) 0.5043(4) 0.0260(9) Uani 1 1 d .
H10 H 0.7617 1.0115 0.5060 0.031 Uiso 1 1 calc R
C11 C 0.8540(7) 1.12626(19) 0.5526(5) 0.0362(11) Uani 1 1 d .
H11 H 0.9114 1.1544 0.5952 0.043 Uiso 1 1 calc R
C12 C 0.7338(7) 1.12810(19) 0.4511(5) 0.0367(11) Uani 1 1 d .
H12 H 0.6909 1.1578 0.4069 0.044 Uiso 1 1 calc R
C13 C 0.5549(5) 1.06324(18) 0.3186(4) 0.0257(9) Uani 1 1 d .
H13A H 0.4851 1.0929 0.2891 0.031 Uiso 1 1 calc R
H13B H 0.4882 1.0370 0.3466 0.031 Uiso 1 1 calc R
C14 C 0.6184(5) 1.04208(16) 0.2123(4) 0.0212(8) Uani 1 1 d .

loop_
_atom_site_aniso_label
_atom_site_aniso_U_11
_atom_site_aniso_U_22
_atom_site_aniso_U_33
_atom_site_aniso_U_23
_atom_site_aniso_U_13
_atom_site_aniso_U_12
Nd1 0.01419(14) 0.02066(14) 0.01588(13) 0.00075(7) 0.00389(9) -0.00022(7)
Cl1 0.0484(8) 0.0380(7) 0.0509(8) -0.0010(6) 0.0152(6) -0.0049(6)
O1 0.0196(15) 0.0281(15) 0.0251(15) 0.0065(12) 0.0038(12) -0.0002(12)
O2 0.0181(15) 0.0290(16) 0.0364(18) 0.0060(13) 0.0067(13) 0.0019(12)
O3 0.063(3) 0.042(2) 0.058(3) 0.002(2) -0.018(2) -0.003(2)
O4 0.088(4) 0.033(2) 0.061(3) -0.0022(18) -0.028(3) -0.009(2)
O5 0.0195(16) 0.0291(16) 0.0164(14) 0.0036(11) 0.0033(12) 0.0024(11)
O6 0.0165(15) 0.0387(18) 0.0218(15) 0.0044(13) 0.0035(12) 0.0016(13)
O7 0.0185(16) 0.0451(19) 0.0268(16) -0.0073(14) 0.0057(13) -0.0019(13)
O8 0.0219(16) 0.0291(15) 0.0197(15) -0.0048(12) 0.0014(12) -0.0026(13)
O9 0.0253(17) 0.0313(16) 0.0279(16) -0.0037(13) 0.0089(14) -0.0027(13)
O10 0.0228(17) 0.0264(16) 0.043(2) -0.0041(14) 0.0037(15) -0.0011(13)
O11 0.039(2) 0.048(2) 0.040(2) 0.0119(17) 0.0087(18) -0.0010(18)
O12 0.056(3) 0.042(2) 0.056(3) -0.001(2) -0.006(2) -0.003(2)
O13 0.051(3) 0.045(2) 0.070(3) -0.002(2) 0.013(2) 0.006(2)
O14 0.085(4) 0.092(4) 0.071(4) 0.015(3) 0.019(3) 0.026(3)
O15 0.058(3) 0.058(3) 0.121(5) -0.005(3) 0.013(4) -0.005(3)
N1 0.0240(19) 0.0222(17) 0.0292(19) 0.0045(14) 0.0070(16) -0.0022(14)
N2 0.035(2) 0.030(2) 0.034(2) 0.0015(16) 0.0077(18) -0.0094(17)
N3 0.024(2) 0.037(2) 0.0186(17) 0.0054(15) 0.0077(15) -0.0052(16)
N4 0.0232(19) 0.0335(19) 0.0152(16) -0.0017(14) 0.0039(14) 0.0004(15)
C1 0.022(2) 0.0224(19) 0.0220(19) 0.0022(15) 0.0066(17) 0.0025(16)
C2 0.021(2) 0.023(2) 0.035(2) 0.0070(18) 0.0044(19) -0.0027(17)
C3 0.033(3) 0.030(2) 0.031(2) 0.0022(18) 0.009(2) -0.0002(19)
C4 0.036(3) 0.032(2) 0.041(3) -0.002(2) 0.022(2) -0.002(2)
C5 0.035(3) 0.042(3) 0.040(3) -0.004(2) 0.018(2) -0.011(2)
C6 0.044(3) 0.026(2) 0.043(3) 0.005(2) 0.001(2) -0.009(2)
C7 0.045(3) 0.034(3) 0.042(3) 0.004(2) 0.000(2) -0.005(2)
C8 0.021(2) 0.028(2) 0.0150(17) -0.0005(15) 0.0059(16) -0.0032(16)
C9 0.022(2) 0.053(3) 0.018(2) 0.0095(19) 0.0036(18) -0.003(2)
C10 0.027(2) 0.029(2) 0.022(2) 0.0003(15) 0.0064(18) 0.0009(17)
C11 0.046(3) 0.033(2) 0.028(2) -0.0040(19) 0.006(2) -0.011(2)
C12 0.051(3) 0.030(2) 0.025(2) 0.0000(19) 0.002(2) -0.002(2)
C13 0.023(2) 0.039(2) 0.0150(18) -0.0048(17) 0.0049(17) 0.0043(18)
C14 0.024(2) 0.026(2) 0.0158(18) -0.0013(15) 0.0084(16) 0.0009(16)

loop_
_atom_type_symbol
_atom_type_description
_atom_type_scat_dispersion_real
_atom_type_scat_dispersion_imag
_atom_type_scat_source
C C 0.0033 0.0016 'International Tables Vol C Tables 4.2.6.8 and 6.1.1.4'
H H 0.0000 0.0000 'International Tables Vol C Tables 4.2.6.8 and 6.1.1.4'
N N 0.0061 0.0033 'International Tables Vol C Tables 4.2.6.8 and 6.1.1.4'
O O 0.0106 0.0060 'International Tables Vol C Tables 4.2.6.8 and 6.1.1.4'
Cl Cl 0.1484 0.1585 'International Tables Vol C Tables 4.2.6.8 and 6.1.1.4'
Nd Nd -0.1943 3.0179 'International Tables Vol C Tables 4.2.6.8 and 6.1.1.4'

loop_
_geom_angle_atom_site_label_1
_geom_angle_atom_site_label_2
_geom_angle_atom_site_label_3
_geom_angle
_geom_angle_site_symmetry_1
_geom_angle_site_symmetry_3
O1 Nd1 O8 75.44(11) . 3_676
O1 Nd1 O2 130.60(10) . 3_677
O8 Nd1 O2 72.32(11) 3_676 3_677
O1 Nd1 O5 73.35(10) . 3_777
O8 Nd1 O5 143.42(11) 3_676 3_777
O2 Nd1 O5 143.97(10) 3_677 3_777
O1 Nd1 O10 143.65(12) . .
O8 Nd1 O10 137.22(11) 3_676 .
O2 Nd1 O10 67.05(11) 3_677 .
O5 Nd1 O10 78.76(11) 3_777 .
O1 Nd1 O6 138.14(11) . .
O8 Nd1 O6 80.29(10) 3_676 .
O2 Nd1 O6 70.37(10) 3_677 .
O5 Nd1 O6 111.67(10) 3_777 .
O10 Nd1 O6 74.12(11) . .
O1 Nd1 O7 78.13(11) . 1_556
O8 Nd1 O7 118.96(10) 3_676 1_556
O2 Nd1 O7 85.88(11) 3_677 1_556
O5 Nd1 O7 72.32(10) 3_777 1_556
O10 Nd1 O7 71.43(11) . 1_556
O6 Nd1 O7 143.72(12) . 1_556
O1 Nd1 O9 67.29(11) . .
O8 Nd1 O9 72.09(11) 3_676 .
O2 Nd1 O9 132.20(11) 3_677 .
O5 Nd1 O9 78.56(10) 3_777 .
O10 Nd1 O9 129.08(11) . .
O6 Nd1 O9 73.05(10) . .
O7 Nd1 O9 139.85(11) 1_556 .
O1 Nd1 O5 118.03(10) . .
O8 Nd1 O5 119.51(10) 3_676 .
O2 Nd1 O5 110.24(10) 3_677 .
O5 Nd1 O5 62.17(12) 3_777 .
O10 Nd1 O5 65.56(10) . .
O6 Nd1 O5 49.50(10) . .
O7 Nd1 O5 121.51(10) 1_556 .
O9 Nd1 O5 63.53(10) . .
O1 Nd1 O8 67.51(10) . 1_556
O8 Nd1 O8 70.07(11) 3_676 1_556
O2 Nd1 O8 66.80(10) 3_677 1_556
O5 Nd1 O8 113.63(10) 3_777 1_556
O10 Nd1 O8 104.39(10) . 1_556
O6 Nd1 O8 133.37(10) . 1_556
O7 Nd1 O8 49.02(10) 1_556 1_556
O9 Nd1 O8 126.44(10) . 1_556
O5 Nd1 O8 169.31(10) . 1_556
O1 Nd1 C8 134.30(11) . .
O8 Nd1 C8 101.56(11) 3_676 .
O2 Nd1 C8 88.68(11) 3_677 .
O5 Nd1 C8 87.15(11) 3_777 .
O10 Nd1 C8 65.36(12) . .
O6 Nd1 C8 24.63(11) . .
O7 Nd1 C8 134.96(11) 1_556 .
O9 Nd1 C8 68.53(11) . .
O5 Nd1 C8 25.10(11) . .
O8 Nd1 C8 155.40(11) 1_556 .
O1 Nd1 C14 72.33(11) . 1_556
O8 Nd1 C14 94.82(11) 3_676 1_556
O2 Nd1 C14 74.20(11) 3_677 1_556
O5 Nd1 C14 93.48(11) 3_777 1_556
O10 Nd1 C14 86.79(12) . 1_556
O6 Nd1 C14 144.05(11) . 1_556
O7 Nd1 C14 24.31(11) 1_556 1_556
O9 Nd1 C14 139.46(11) . 1_556
O5 Nd1 C14 145.38(11) . 1_556
O8 Nd1 C14 24.76(11) 1_556 1_556
C8 Nd1 C14 151.51(12) . 1_556
C1 O1 Nd1 137.5(3) . .
C1 O2 Nd1 139.3(3) . 3_677
C8 O5 Nd1 149.5(3) . 3_777
C8 O5 Nd1 92.0(2) . .
Nd1 O5 Nd1 117.83(11) 3_777 .
C8 O6 Nd1 95.7(2) . .
C14 O7 Nd1 96.6(3) . 1_554
C14 O8 Nd1 158.7(3) . 3_676
C14 O8 Nd1 91.3(2) . 1_554
Nd1 O8 Nd1 109.93(11) 3_676 1_554
Nd1 O9 HW9 123(4) . .
Nd1 O9 HB9 121(4) . .
HW9 O9 HB9 107(3) . .
Nd1 O10 HW10 113(4) . .
Nd1 O10 HB10 128(4) . .
HW10 O10 HB10 109(3) . .
HW11 O11 HB11 110(3) . .
HW12 O12 HB12 107(3) . .
HW13 O13 HB13 110(3) . .
HW14 O14 HB14 106(3) . .
HW15 O15 HB15 105(3) . .
C3 N1 C4 108.4(4) . .
C3 N1 C2 123.8(4) . .
C4 N1 C2 127.6(4) . .
C3 N2 C5 108.4(4) . .
C3 N2 C6 124.5(5) . .
C5 N2 C6 127.2(4) . .
C10 N3 C11 109.3(4) . .
C10 N3 C9 124.2(4) . .
C11 N3 C9 126.1(4) . .
C10 N4 C12 109.2(4) . .
C10 N4 C13 125.2(4) . .
C12 N4 C13 125.6(4) . .
O2 C1 O1 128.2(4) . .
O2 C1 C2 119.0(4) . .
O1 C1 C2 112.8(4) . .
N1 C2 C1 115.2(4) . .
N1 C2 H2A 108.5 . .
C1 C2 H2A 108.5 . .
N1 C2 H2B 108.5 . .
C1 C2 H2B 108.5 . .
H2A C2 H2B 107.5 . .
N1 C3 N2 108.5(4) . .
N1 C3 H3 125.8 . .
N2 C3 H3 125.8 . .
C5 C4 N1 107.2(4) . .
C5 C4 H4 126.4 . .
N1 C4 H4 126.4 . .
C4 C5 N2 107.5(4) . .
C4 C5 H5 126.2 . .
N2 C5 H5 126.2 . .
N2 C6 C7 113.9(4) . .
N2 C6 H6A 108.8 . .
C7 C6 H6A 108.8 . .
N2 C6 H6B 108.8 . .
C7 C6 H6B 108.8 . .
H6A C6 H6B 107.7 . .
O3 C7 O4 128.4(5) . .
O3 C7 C6 119.5(5) . .
O4 C7 C6 112.0(5) . .
O6 C8 O5 121.7(4) . .
O6 C8 C9 121.1(4) . .
O5 C8 C9 117.2(4) . .
O6 C8 Nd1 59.7(2) . .
O5 C8 Nd1 62.9(2) . .
C9 C8 Nd1 169.7(3) . .
N3 C9 C8 112.4(4) . .
N3 C9 H9A 109.1 . .
C8 C9 H9A 109.1 . .
N3 C9 H9B 109.1 . .
C8 C9 H9B 109.1 . .
H9A C9 H9B 107.9 . .
N4 C10 N3 107.6(4) . .
N4 C10 H10 126.2 . .
N3 C10 H10 126.2 . .
C12 C11 N3 106.7(4) . .
C12 C11 H11 126.6 . .
N3 C11 H11 126.6 . .
C11 C12 N4 107.2(4) . .
C11 C12 H12 126.4 . .
N4 C12 H12 126.4 . .
N4 C13 C14 112.4(4) . .
N4 C13 H13A 109.1 . .
C14 C13 H13A 109.1 . .
N4 C13 H13B 109.1 . .
C14 C13 H13B 109.1 . .
H13A C13 H13B 107.9 . .
O7 C14 O8 122.9(4) . .
O7 C14 C13 120.6(4) . .
O8 C14 C13 116.5(4) . .
O7 C14 Nd1 59.1(2) . 1_554
O8 C14 Nd1 64.0(2) . 1_554
C13 C14 Nd1 174.1(3) . 1_554

loop_
_geom_bond_atom_site_label_1
_geom_bond_atom_site_label_2
_geom_bond_distance
_geom_bond_site_symmetry_2
Nd1 O1 2.410(3) .
Nd1 O8 2.423(3) 3_676
Nd1 O2 2.457(3) 3_677
Nd1 O5 2.508(3) 3_777
Nd1 O10 2.511(3) .
Nd1 O6 2.592(3) .
Nd1 O7 2.605(3) 1_556
Nd1 O9 2.610(3) .
Nd1 O5 2.662(3) .
Nd1 O8 2.710(3) 1_556
Nd1 C8 2.988(4) .
Nd1 C14 3.015(4) 1_556
O1 C1 1.248(5) .
O2 C1 1.247(5) .
O2 Nd1 2.457(3) 3_677
O3 C7 1.231(7) .
O4 C7 1.248(8) .
O5 C8 1.269(5) .
O5 Nd1 2.508(3) 3_777
O6 C8 1.251(5) .
O7 C14 1.250(5) .
O7 Nd1 2.605(3) 1_554
O8 C14 1.263(5) .
O8 Nd1 2.423(3) 3_676
O8 Nd1 2.710(3) 1_554
O9 HW9 0.858(19) .
O9 HB9 0.857(19) .
O10 HW10 0.850(19) .
O10 HB10 0.845(19) .
O11 HW11 0.838(19) .
O11 HB11 0.85(2) .
O12 HW12 0.85(2) .
O12 HB12 0.86(2) .
O13 HW13 0.84(2) .
O13 HB13 0.84(2) .
O14 HW14 0.86(2) .
O14 HB14 0.86(2) .
O15 HW15 0.87(2) .
O15 HB15 0.87(2) .
N1 C3 1.330(6) .
N1 C4 1.374(6) .
N1 C2 1.454(5) .
N2 C3 1.333(6) .
N2 C5 1.369(7) .
N2 C6 1.463(6) .
N3 C10 1.332(6) .
N3 C11 1.378(6) .
N3 C9 1.459(6) .
N4 C10 1.322(6) .
N4 C12 1.379(6) .
N4 C13 1.456(6) .
C1 C2 1.515(6) .
C2 H2A 0.9900 .
C2 H2B 0.9900 .
C3 H3 0.9500 .
C4 C5 1.343(7) .
C4 H4 0.9500 .
C5 H5 0.9500 .
C6 C7 1.537(8) .
C6 H6A 0.9900 .
C6 H6B 0.9900 .
C8 C9 1.507(6) .
C9 H9A 0.9900 .
C9 H9B 0.9900 .
C10 H10 0.9500 .
C11 C12 1.338(7) .
C11 H11 0.9500 .
C12 H12 0.9500 .
C13 C14 1.518(5) .
C13 H13A 0.9900 .
C13 H13B 0.9900 .
C14 Nd1 3.015(4) 1_554
